data_4507924
loop_
_publ_author_name
'Yao, Xiao-Qiang'
'Hu, Jin-Song'
'Zhang, Ming-Dao'
'Qin, Ling'
'Li, Yi-Zhi'
'Guo, Zi-Jian'
'Zheng, He-Gen'

_publ_section_title
;
 Chiral and Noncentrosymmetric Metal--Organic Frameworks Featuring a 2D
 \\rightarrow 3D Parallel/Parallel Inclined Subpolycatenation
;
_journal_issue 8
_journal_name_full 'Crystal Growth &amp; Design'
_journal_page_first 3381
_journal_paper_doi 10.1021/cg400182u
_journal_volume 13
_journal_year 2013
_chemical_formula_moiety 'C36 H25 N7 O7 Zn2, 4(H2 O)'
_chemical_formula_sum 'C36 H33 N7 O11 Zn2'
_chemical_formula_weight 870.43
_chemical_name_systematic
; 
 ? 
;
_space_group_IT_number 33
_symmetry_cell_setting orthorhombic
_symmetry_space_group_name_Hall 'P 2c -2n'
_symmetry_space_group_name_H-M 'P n a 21'
_atom_sites_solution_hydrogens geom
_atom_sites_solution_primary direct
_atom_sites_solution_secondary difmap
_audit_creation_method SHELXL-97
_cell_angle_alpha 90.00
_cell_angle_beta 90.00
_cell_angle_gamma 90.00
_cell_formula_units_Z 4
_cell_length_a 21.453(2)
_cell_length_b 16.3701(16)
_cell_length_c 10.3056(10)
_cell_measurement_reflns_used 5420
_cell_measurement_temperature 291(2)
_cell_measurement_theta_max 28.05
_cell_measurement_theta_min 2.49
_cell_volume 3619.2(6)
_computing_cell_refinement SMART
_computing_data_collection 'SMART (Bruker, 2000)'
_computing_data_reduction 'SAINT (Bruker, 2000)'
_computing_molecular_graphics SHELXTL
_computing_publication_material SHELXTL
_computing_structure_refinement SHELXTL
_computing_structure_solution 'SHELXTL (Bruker, 2000)'
_diffrn_ambient_temperature 291(2)
_diffrn_measured_fraction_theta_full 0.997
_diffrn_measured_fraction_theta_max 0.997
_diffrn_radiation_monochromator graphite
_diffrn_radiation_source 'fine-focus sealed tube'
_diffrn_radiation_type MoK\a
_diffrn_radiation_wavelength 0.71073
_diffrn_reflns_av_R_equivalents 0.0404
_diffrn_reflns_av_sigmaI/netI 0.0395
_diffrn_reflns_limit_h_max 24
_diffrn_reflns_limit_h_min -26
_diffrn_reflns_limit_k_max 18
_diffrn_reflns_limit_k_min -20
_diffrn_reflns_limit_l_max 12
_diffrn_reflns_limit_l_min -12
_diffrn_reflns_number 18942
_diffrn_reflns_theta_full 26.00
_diffrn_reflns_theta_max 26.00
_diffrn_reflns_theta_min 2.27
_exptl_absorpt_coefficient_mu 1.398
_exptl_absorpt_correction_T_max 0.7126
_exptl_absorpt_correction_T_min 0.6956
_exptl_absorpt_correction_type multi-scan
_exptl_absorpt_process_details 'SADABS; Bruker, 2000'
_exptl_crystal_colour colorless
_exptl_crystal_density_diffrn 1.597
_exptl_crystal_density_method 'not measured'
_exptl_crystal_description block
_exptl_crystal_F_000 1784
_exptl_crystal_size_max 0.28
_exptl_crystal_size_mid 0.26
_exptl_crystal_size_min 0.26
_refine_diff_density_max 0.305
_refine_diff_density_min -0.513
_refine_diff_density_rms 0.068
_refine_ls_abs_structure_details 'Flack H D (1983), Acta Cryst. A39, 876-881'
_refine_ls_abs_structure_Flack 0.022(11)
_refine_ls_extinction_method none
_refine_ls_goodness_of_fit_ref 1.050
_refine_ls_hydrogen_treatment constr
_refine_ls_matrix_type full
_refine_ls_number_parameters 493
_refine_ls_number_reflns 6995
_refine_ls_number_restraints 1
_refine_ls_restrained_S_all 1.050
_refine_ls_R_factor_all 0.0474
_refine_ls_R_factor_gt 0.0431
_refine_ls_shift/su_max 0.000
_refine_ls_shift/su_mean 0.000
_refine_ls_structure_factor_coef Fsqd
_refine_ls_weighting_details 'calc w=1/[\s^2^(Fo^2^)+(0.0600P)^2^+1.9900P] where P=(Fo^2^+2Fc^2^)/3'
_refine_ls_weighting_scheme calc
_refine_ls_wR_factor_gt 0.1027
_refine_ls_wR_factor_ref 0.1039
_reflns_number_gt 6387
_reflns_number_total 6995
_reflns_threshold_expression >2sigma(I)
_cod_data_source_file cg400182u_si_002.cif
_cod_data_source_block complex5
_cod_depositor_comments
;
The following automatic conversions were performed:

'_symmetry_cell_setting' value 'Orthorhombic' changed to
'orthorhombic' according to
/home/saulius/struct/CIF-dictionaries/cif_core.dic dictionary named
'cif_core.dic' version 2.4.2 from 2011-04-26.

Automatic conversion script
Id: cif_fix_values 1891 2012-01-12 08:04:46Z andrius 
;
_cod_original_sg_symbol_H-M Pna21
_cod_database_code 4507924

loop_
_symmetry_equiv_pos_as_xyz
'x, y, z'
'-x, -y, z+1/2'
'-x+1/2, y+1/2, z+1/2'
'x+1/2, -y+1/2, z'

loop_
_atom_site_label
_atom_site_type_symbol
_atom_site_fract_x
_atom_site_fract_y
_atom_site_fract_z
_atom_site_U_iso_or_equiv
_atom_site_adp_type
_atom_site_occupancy
_atom_site_symmetry_multiplicity
_atom_site_calc_flag
_atom_site_refinement_flags
C1 C 0.9576(2) 0.4463(3) 0.4265(6) 0.0459(13) Uani 1 1 d .
H1 H 0.9437 0.4998 0.4354 0.055 Uiso 1 1 calc R
C2 C 0.9281(2) 0.3791(3) 0.4729(6) 0.0460(12) Uani 1 1 d .
H2 H 0.8899 0.3775 0.5154 0.055 Uiso 1 1 calc R
C3 C 1.0164(2) 0.3452(3) 0.3832(5) 0.0331(10) Uani 1 1 d .
H3 H 1.0507 0.3144 0.3577 0.040 Uiso 1 1 calc R
C4 C 0.9665(2) 0.6153(3) 0.2159(5) 0.0357(10) Uani 1 1 d .
H4 H 0.9547 0.5814 0.1477 0.043 Uiso 1 1 calc R
C5 C 0.9354(2) 0.6808(3) 0.2536(5) 0.0385(11) Uani 1 1 d .
H5 H 0.8985 0.7006 0.2181 0.046 Uiso 1 1 calc R
C6 C 1.0191(2) 0.6664(2) 0.3723(5) 0.0346(10) Uani 1 1 d .
H6 H 1.0504 0.6759 0.4329 0.042 Uiso 1 1 calc R
C7 C 0.7878(2) -0.0180(3) 1.2077(5) 0.0348(10) Uani 1 1 d .
H7 H 0.7802 -0.0717 1.1831 0.042 Uiso 1 1 calc R
C8 C 0.7876(2) 0.0947(3) 1.3122(5) 0.0405(10) Uani 1 1 d .
H8 H 0.7798 0.1336 1.3759 0.049 Uiso 1 1 calc R
C9 C 0.8194(3) 0.1081(3) 1.2068(5) 0.0472(13) Uani 1 1 d .
H9 H 0.8379 0.1572 1.1822 0.057 Uiso 1 1 calc R
C10 C 0.8483(2) 0.0220(3) 1.0135(4) 0.0290(9) Uani 1 1 d .
C11 C 0.8333(2) -0.0437(3) 0.9377(5) 0.0378(11) Uani 1 1 d .
H11 H 0.8056 -0.0827 0.9689 0.045 Uiso 1 1 calc R
C12 C 0.8588(2) -0.0530(2) 0.8161(5) 0.0367(10) Uani 1 1 d .
H12 H 0.8474 -0.0979 0.7660 0.044 Uiso 1 1 calc R
C13 C 0.9010(2) 0.0029(2) 0.7666(4) 0.0286(9) Uani 1 1 d .
C14 C 0.9172(2) 0.0687(3) 0.8483(4) 0.0357(10) Uani 1 1 d .
H14 H 0.9461 0.1068 0.8192 0.043 Uiso 1 1 calc R
C15 C 0.8918(2) 0.0780(3) 0.9679(5) 0.0374(10) Uani 1 1 d .
H15 H 0.9036 0.1219 1.0197 0.045 Uiso 1 1 calc R
C16 C 0.95626(12) 0.23184(12) 0.4817(3) 0.0287(8) Uani 1 1 d G
C17 C 0.89640(10) 0.20732(15) 0.5156(3) 0.0419(11) Uani 1 1 d G
H17 H 0.8632 0.2434 0.5069 0.050 Uiso 1 1 calc R
C18 C 0.88619(10) 0.12886(16) 0.5626(4) 0.0425(12) Uani 1 1 d G
H18 H 0.8461 0.1125 0.5853 0.051 Uiso 1 1 calc R
C19 C 0.93584(13) 0.07492(12) 0.5757(3) 0.0310(10) Uani 1 1 d G
C20 C 0.99569(11) 0.09944(14) 0.5418(3) 0.0404(11) Uani 1 1 d G
H20 H 1.0289 0.0634 0.5505 0.048 Uiso 1 1 calc R
C21 C 1.00591(9) 0.17790(15) 0.4948(3) 0.0312(10) Uani 1 1 d G
H21 H 1.0460 0.1943 0.4721 0.037 Uiso 1 1 calc R
C22 C 0.9327(2) -0.0742(2) 0.5706(4) 0.0314(10) Uani 1 1 d .
C23 C 0.9585(3) -0.1416(3) 0.6313(5) 0.0431(12) Uani 1 1 d .
H23 H 0.9682 -0.1397 0.7192 0.052 Uiso 1 1 calc R
C24 C 0.9697(3) -0.2118(3) 0.5606(5) 0.0411(11) Uani 1 1 d .
H24 H 0.9873 -0.2571 0.6008 0.049 Uiso 1 1 calc R
C25 C 0.9547(2) -0.2148(2) 0.4296(4) 0.0311(10) Uani 1 1 d .
C26 C 0.9280(2) -0.1475(3) 0.3705(5) 0.0361(10) Uani 1 1 d .
H26 H 0.9179 -0.1496 0.2828 0.043 Uiso 1 1 calc R
C27 C 0.9163(2) -0.0779(3) 0.4398(5) 0.0390(11) Uani 1 1 d .
H27 H 0.8974 -0.0334 0.3999 0.047 Uiso 1 1 calc R
C28 C 1.1778(2) 0.3823(3) 0.0326(4) 0.0278(8) Uani 1 1 d .
C29 C 1.2013(2) 0.3033(3) 0.0194(4) 0.0280(9) Uani 1 1 d .
H29 H 1.1958 0.2656 0.0859 0.034 Uiso 1 1 calc R
C30 C 1.2325(2) 0.2810(2) -0.0913(4) 0.0276(9) Uani 1 1 d .
C31 C 1.2386(2) 0.3355(2) -0.1939(5) 0.0300(8) Uani 1 1 d .
H31 H 1.2591 0.3196 -0.2693 0.036 Uiso 1 1 calc R
C32 C 1.21422(17) 0.4138(2) -0.1838(4) 0.0254(8) Uani 1 1 d .
C33 C 1.18515(19) 0.4372(3) -0.0685(3) 0.0256(9) Uani 1 1 d .
H33 H 1.1706 0.4904 -0.0594 0.031 Uiso 1 1 calc R
C34 C 1.1433(2) 0.4069(3) 0.1514(4) 0.0319(9) Uani 1 1 d .
C35 C 1.2575(2) 0.1950(3) -0.1050(4) 0.0319(9) Uani 1 1 d .
C36 C 1.2161(2) 0.4740(3) -0.2925(5) 0.0330(10) Uani 1 1 d .
N1 N 1.01107(17) 0.4226(2) 0.3643(4) 0.0345(8) Uani 1 1 d .
N2 N 0.96602(16) 0.3143(2) 0.4444(4) 0.0317(8) Uani 1 1 d .
N3 N 0.9244(2) 0.0001(2) 0.6408(4) 0.0388(10) Uani 1 1 d .
N4 N 1.01810(17) 0.6042(2) 0.2903(4) 0.0338(8) Uani 1 1 d .
N5 N 0.96830(18) 0.7142(2) 0.3559(4) 0.0333(8) Uani 1 1 d .
N6 N 0.76733(17) 0.0158(2) 1.3166(4) 0.0336(8) Uani 1 1 d .
N7 N 0.82047(18) 0.0352(2) 1.1384(4) 0.0314(8) Uani 1 1 d .
O1 O 1.12090(17) 0.47906(19) 0.1523(3) 0.0379(8) Uani 1 1 d .
O2 O 1.13775(16) 0.3578(2) 0.2429(3) 0.0427(8) Uani 1 1 d .
O3 O 1.23920(18) 0.4499(2) -0.4008(3) 0.0443(9) Uani 1 1 d .
O4 O 1.19476(16) 0.54242(19) -0.2792(3) 0.0405(8) Uani 1 1 d .
O5 O 1.28309(15) 0.1735(2) -0.2065(4) 0.0422(8) Uani 1 1 d .
O6 O 1.25063(16) 0.14870(18) -0.0072(3) 0.0365(7) Uani 1 1 d .
O7 O 0.63032(15) -0.0298(2) 1.4503(4) 0.0416(8) Uani 1 1 d .
H7A H 0.6161 -0.0828 1.4803 0.050 Uiso 1 1 d R
O1W O 0.83258(16) 0.6896(2) 0.9978(3) 0.0434(9) Uani 1 1 d .
H1X H 0.8544 0.6737 0.9338 0.052 Uiso 1 1 d R
H1Y H 0.8105 0.6502 1.0254 0.052 Uiso 1 1 d R
O2W O 0.29267(15) 0.2020(2) 0.2775(4) 0.0487(9) Uani 1 1 d .
H2X H 0.2812 0.1783 0.2080 0.058 Uiso 1 1 d R
H2Y H 0.2875 0.1700 0.3414 0.058 Uiso 1 1 d R
O3W O 0.39524(16) 0.1796(2) 0.1361(3) 0.0458(9) Uani 1 1 d .
H3X H 0.3890 0.1465 0.1984 0.069 Uiso 1 1 d R
H3Y H 0.3715 0.2208 0.1446 0.069 Uiso 1 1 d R
O4W O 0.25820(17) 0.1942(2) 0.5354(4) 0.0450(8) Uani 1 1 d .
H4X H 0.2885 0.1826 0.5852 0.054 Uiso 1 1 d R
H4Y H 0.2479 0.2430 0.5536 0.054 Uiso 1 1 d R
Zn1 Zn 1.07595(2) 0.50555(2) 0.30890(6) 0.02614(11) Uani 1 1 d .
Zn2 Zn 0.72003(2) -0.03661(3) 1.46423(5) 0.02703(11) Uani 1 1 d .

loop_
_atom_site_aniso_label
_atom_site_aniso_U_11
_atom_site_aniso_U_22
_atom_site_aniso_U_33
_atom_site_aniso_U_23
_atom_site_aniso_U_13
_atom_site_aniso_U_12
C1 0.045(3) 0.026(2) 0.067(4) 0.015(2) 0.020(2) 0.0060(19)
C2 0.033(2) 0.036(2) 0.069(3) 0.011(3) 0.016(3) 0.0099(18)
C3 0.036(2) 0.022(2) 0.041(3) 0.0030(17) 0.0114(19) 0.0025(17)
C4 0.048(3) 0.024(2) 0.035(2) -0.0066(18) -0.005(2) 0.0036(19)
C5 0.037(2) 0.031(2) 0.047(3) 0.001(2) -0.010(2) 0.0009(19)
C6 0.043(2) 0.0207(19) 0.041(2) -0.0005(18) -0.006(2) 0.0080(18)
C7 0.044(3) 0.028(2) 0.033(2) -0.0058(18) 0.013(2) -0.0044(18)
C8 0.051(3) 0.030(2) 0.041(2) -0.016(2) 0.011(2) 0.0027(18)
C9 0.066(3) 0.028(2) 0.048(3) -0.003(2) 0.021(3) -0.001(2)
C10 0.032(2) 0.030(2) 0.025(2) 0.0007(16) 0.0055(17) -0.0018(18)
C11 0.047(3) 0.028(2) 0.038(3) -0.0004(18) 0.011(2) -0.0096(19)
C12 0.050(3) 0.0195(17) 0.041(2) -0.006(2) 0.014(2) -0.0050(17)
C13 0.037(2) 0.022(2) 0.027(2) 0.0020(15) 0.0053(16) 0.0041(17)
C14 0.035(2) 0.037(2) 0.035(3) -0.0033(18) 0.0095(18) -0.0103(19)
C15 0.043(2) 0.035(2) 0.035(2) -0.006(2) 0.013(2) -0.0127(18)
C16 0.036(2) 0.0216(18) 0.029(2) 0.0018(16) 0.0000(18) -0.0035(15)
C17 0.034(2) 0.028(2) 0.064(3) 0.003(2) 0.004(2) 0.0058(19)
C18 0.032(2) 0.035(2) 0.060(3) 0.008(2) 0.005(2) -0.005(2)
C19 0.044(3) 0.0207(19) 0.028(2) -0.0024(16) 0.0154(19) -0.0023(18)
C20 0.047(3) 0.026(2) 0.048(3) -0.0012(19) 0.012(2) 0.008(2)
C21 0.032(2) 0.0220(19) 0.040(3) -0.0008(17) 0.0129(17) 0.0001(16)
C22 0.039(2) 0.0192(19) 0.036(2) -0.0026(17) 0.0156(19) 0.0013(17)
C23 0.073(4) 0.023(2) 0.033(3) -0.0016(18) 0.007(2) 0.002(2)
C24 0.067(3) 0.023(2) 0.033(2) 0.0063(18) 0.005(2) 0.013(2)
C25 0.034(2) 0.023(2) 0.036(3) -0.0047(17) 0.0067(17) 0.0029(17)
C26 0.046(3) 0.028(2) 0.034(2) -0.0007(18) -0.005(2) 0.0027(19)
C27 0.044(2) 0.024(2) 0.049(3) -0.0023(19) 0.000(2) 0.0145(18)
C28 0.034(2) 0.028(2) 0.022(2) 0.0029(16) 0.0034(17) 0.0008(17)
C29 0.032(2) 0.032(2) 0.0196(19) 0.0050(16) 0.0065(16) 0.0069(17)
C30 0.036(2) 0.0227(19) 0.0238(19) 0.0039(16) -0.0063(17) 0.0069(17)
C31 0.040(2) 0.029(2) 0.0204(18) 0.0007(19) -0.0016(19) 0.0060(17)
C32 0.0286(18) 0.0273(19) 0.0203(18) 0.0000(17) -0.0006(17) 0.0008(14)
C33 0.035(2) 0.0245(19) 0.017(2) 0.0047(14) 0.0026(15) 0.0050(17)
C34 0.039(2) 0.027(2) 0.029(2) 0.0010(17) 0.0045(18) 0.0004(18)
C35 0.043(2) 0.030(2) 0.023(2) 0.0020(16) -0.0020(18) 0.0090(19)
C36 0.036(2) 0.032(2) 0.030(2) 0.0081(18) 0.0055(19) 0.0033(19)
N1 0.0354(19) 0.0253(18) 0.043(2) 0.0028(16) 0.0058(17) -0.0018(15)
N2 0.0333(18) 0.0219(16) 0.040(2) 0.0046(14) 0.0080(17) -0.0023(13)
N3 0.064(3) 0.0162(17) 0.036(2) -0.0004(14) 0.0249(19) -0.0002(16)
N4 0.0406(19) 0.0183(16) 0.043(2) 0.0016(15) 0.0053(18) 0.0088(14)
N5 0.041(2) 0.0206(17) 0.038(2) -0.0030(15) 0.0021(16) 0.0023(15)
N6 0.0416(19) 0.0306(18) 0.0287(19) -0.0019(17) 0.0008(18) 0.0025(15)
N7 0.038(2) 0.0322(18) 0.0244(19) 0.0007(14) 0.0033(15) 0.0031(15)
O1 0.053(2) 0.0319(16) 0.0291(16) 0.0010(13) 0.0097(15) 0.0145(14)
O2 0.056(2) 0.047(2) 0.0251(16) 0.0128(14) 0.0151(15) 0.0113(16)
O3 0.053(2) 0.046(2) 0.0340(19) 0.0156(15) 0.0104(16) 0.0136(17)
O4 0.0456(19) 0.0302(17) 0.046(2) 0.0117(14) 0.0124(16) 0.0110(14)
O5 0.0431(17) 0.0414(18) 0.0421(19) -0.0003(15) 0.0168(16) 0.0234(14)
O6 0.0497(18) 0.0268(15) 0.0329(19) 0.0038(13) -0.0040(14) 0.0185(14)
O7 0.0419(17) 0.0475(18) 0.0353(19) 0.0141(15) 0.0002(16) -0.0012(15)
O1W 0.050(2) 0.0386(18) 0.042(2) -0.0142(14) 0.0183(15) -0.0142(15)
O2W 0.0423(18) 0.046(2) 0.057(2) -0.0192(17) -0.0149(17) -0.0118(16)
O3W 0.048(2) 0.0467(19) 0.043(2) -0.0219(16) 0.0145(16) -0.0203(16)
O4W 0.0448(19) 0.0465(19) 0.044(2) -0.0062(16) -0.0041(16) -0.0139(16)
Zn1 0.0343(2) 0.0189(2) 0.0252(2) -0.0008(2) 0.0057(2) 0.00157(18)
Zn2 0.0368(2) 0.0210(2) 0.0233(2) -0.0028(2) 0.0027(2) 0.00300(18)

loop_
_atom_type_symbol
_atom_type_description
_atom_type_scat_dispersion_real
_atom_type_scat_dispersion_imag
_atom_type_scat_source
C C 0.0033 0.0016 'International Tables Vol C Tables 4.2.6.8 and 6.1.1.4'
H H 0.0000 0.0000 'International Tables Vol C Tables 4.2.6.8 and 6.1.1.4'
N N 0.0061 0.0033 'International Tables Vol C Tables 4.2.6.8 and 6.1.1.4'
O O 0.0106 0.0060 'International Tables Vol C Tables 4.2.6.8 and 6.1.1.4'
Zn Zn 0.2839 1.4301 'International Tables Vol C Tables 4.2.6.8 and 6.1.1.4'

loop_
_geom_angle_atom_site_label_1
_geom_angle_atom_site_label_2
_geom_angle_atom_site_label_3
_geom_angle
_geom_angle_site_symmetry_1
_geom_angle_site_symmetry_3
C2 C1 N1 109.0(4) . .
C2 C1 H1 125.5 . .
N1 C1 H1 125.5 . .
C1 C2 N2 106.0(4) . .
C1 C2 H2 127.0 . .
N2 C2 H2 127.0 . .
N1 C3 N2 111.7(4) . .
N1 C3 H3 124.2 . .
N2 C3 H3 124.2 . .
C5 C4 N4 110.7(4) . .
C5 C4 H4 124.7 . .
N4 C4 H4 124.7 . .
C4 C5 N5 106.7(4) . .
C4 C5 H5 126.7 . .
N5 C5 H5 126.7 . .
N4 C6 N5 110.6(4) . .
N4 C6 H6 124.7 . .
N5 C6 H6 124.7 . .
N6 C7 N7 110.9(4) . .
N6 C7 H7 124.6 . .
N7 C7 H7 124.6 . .
C9 C8 N6 110.8(4) . .
C9 C8 H8 124.6 . .
N6 C8 H8 124.6 . .
C8 C9 N7 106.7(4) . .
C8 C9 H9 126.7 . .
N7 C9 H9 126.7 . .
C11 C10 C15 119.0(4) . .
C11 C10 N7 122.2(4) . .
C15 C10 N7 118.9(4) . .
C10 C11 C12 120.9(4) . .
C10 C11 H11 119.5 . .
C12 C11 H11 119.5 . .
C11 C12 C13 121.4(4) . .
C11 C12 H12 119.3 . .
C13 C12 H12 119.3 . .
C12 C13 N3 123.9(4) . .
C12 C13 C14 116.5(4) . .
N3 C13 C14 119.4(4) . .
C15 C14 C13 121.9(4) . .
C15 C14 H14 119.0 . .
C13 C14 H14 119.0 . .
C14 C15 C10 120.2(4) . .
C14 C15 H15 119.9 . .
C10 C15 H15 119.9 . .
C17 C16 C21 120.0 . .
C17 C16 N2 118.6(2) . .
C21 C16 N2 121.2(2) . .
C18 C17 C16 120.0 . .
C18 C17 H17 120.0 . .
C16 C17 H17 120.0 . .
C19 C18 C17 120.0 . .
C19 C18 H18 120.0 . .
C17 C18 H18 120.0 . .
C18 C19 C20 120.0 . .
C18 C19 N3 117.5(2) . .
C20 C19 N3 121.9(3) . .
C21 C20 C19 120.0 . .
C21 C20 H20 120.0 . .
C19 C20 H20 120.0 . .
C20 C21 C16 120.0 . .
C20 C21 H21 120.0 . .
C16 C21 H21 120.0 . .
C23 C22 C27 120.2(4) . .
C23 C22 N3 120.1(4) . .
C27 C22 N3 119.7(4) . .
C24 C23 C22 119.6(5) . .
C24 C23 H23 120.2 . .
C22 C23 H23 120.2 . .
C23 C24 C25 120.1(4) . .
C23 C24 H24 119.9 . .
C25 C24 H24 119.9 . .
C26 C25 C24 119.7(4) . .
C26 C25 N5 120.1(4) . 1_545
C24 C25 N5 120.1(4) . 1_545
C27 C26 C25 120.6(4) . .
C27 C26 H26 119.7 . .
C25 C26 H26 119.7 . .
C26 C27 C22 119.7(4) . .
C26 C27 H27 120.2 . .
C22 C27 H27 120.2 . .
C33 C28 C29 119.1(4) . .
C33 C28 C34 120.0(4) . .
C29 C28 C34 120.8(4) . .
C30 C29 C28 120.3(4) . .
C30 C29 H29 119.8 . .
C28 C29 H29 119.8 . .
C29 C30 C31 120.5(4) . .
C29 C30 C35 119.9(4) . .
C31 C30 C35 119.6(4) . .
C32 C31 C30 120.0(4) . .
C32 C31 H31 120.0 . .
C30 C31 H31 120.0 . .
C31 C32 C33 119.0(4) . .
C31 C32 C36 122.9(4) . .
C33 C32 C36 118.1(4) . .
C28 C33 C32 120.9(4) . .
C28 C33 H33 119.6 . .
C32 C33 H33 119.6 . .
O2 C34 O1 123.9(4) . .
O2 C34 C28 119.7(4) . .
O1 C34 C28 116.4(4) . .
O5 C35 O6 123.7(4) . .
O5 C35 C30 120.2(4) . .
O6 C35 C30 116.1(4) . .
O4 C36 O3 121.7(4) . .
O4 C36 C32 120.8(4) . .
O3 C36 C32 117.4(4) . .
C3 N1 C1 106.4(4) . .
C3 N1 Zn1 129.9(3) . .
C1 N1 Zn1 121.2(3) . .
C3 N2 C2 106.6(3) . .
C3 N2 C16 127.0(3) . .
C2 N2 C16 126.3(3) . .
C13 N3 C19 118.4(3) . .
C13 N3 C22 123.0(3) . .
C19 N3 C22 118.4(4) . .
C6 N4 C4 105.8(3) . .
C6 N4 Zn1 122.5(3) . .
C4 N4 Zn1 130.7(3) . .
C6 N5 C5 106.2(4) . .
C6 N5 C25 124.9(4) . 1_565
C5 N5 C25 128.9(4) . 1_565
C7 N6 C8 105.2(4) . .
C7 N6 Zn2 128.8(3) . .
C8 N6 Zn2 126.0(3) . .
C7 N7 C9 106.4(4) . .
C7 N7 C10 127.1(4) . .
C9 N7 C10 126.3(4) . .
C34 O1 Zn1 113.7(3) . .
C36 O3 Zn2 107.6(3) . 4_553
C35 O6 Zn2 113.7(3) . 2_753
Zn1 O7 Zn2 132.6(2) 4_456 .
Zn1 O7 H7A 103.7 4_456 .
Zn2 O7 H7A 103.8 . .
H1X O1W H1Y 109.5 . .
H2X O2W H2Y 109.5 . .
H3X O3W H3Y 109.5 . .
H4X O4W H4Y 106.1 . .
O7 Zn1 O1 112.34(15) 4_554 .
O7 Zn1 N1 110.13(16) 4_554 .
O1 Zn1 N1 115.36(16) . .
O7 Zn1 N4 106.14(15) 4_554 .
O1 Zn1 N4 113.71(15) . .
N1 Zn1 N4 97.97(15) . .
O7 Zn2 O6 112.61(15) . 2_756
O7 Zn2 N6 114.81(16) . .
O6 Zn2 N6 110.43(14) 2_756 .
O7 Zn2 O3 102.26(16) . 4_457
O6 Zn2 O3 119.11(15) 2_756 4_457
N6 Zn2 O3 96.73(15) . 4_457

loop_
_geom_bond_atom_site_label_1
_geom_bond_atom_site_label_2
_geom_bond_distance
_geom_bond_site_symmetry_2
C1 C2 1.355(7) .
C1 N1 1.370(6) .
C1 H1 0.9300 .
C2 N2 1.369(6) .
C2 H2 0.9300 .
C3 N1 1.287(6) .
C3 N2 1.349(6) .
C3 H3 0.9300 .
C4 C5 1.323(7) .
C4 N4 1.358(6) .
C4 H4 0.9300 .
C5 N5 1.381(6) .
C5 H5 0.9300 .
C6 N4 1.323(6) .
C6 N5 1.352(6) .
C6 H6 0.9300 .
C7 N6 1.326(6) .
C7 N7 1.327(6) .
C7 H7 0.9300 .
C8 C9 1.302(7) .
C8 N6 1.363(6) .
C8 H8 0.9300 .
C9 N7 1.386(6) .
C9 H9 0.9300 .
C10 C11 1.368(6) .
C10 C15 1.389(6) .
C10 N7 1.436(6) .
C11 C12 1.376(7) .
C11 H11 0.9300 .
C12 C13 1.385(6) .
C12 H12 0.9300 .
C13 N3 1.392(6) .
C13 C14 1.410(6) .
C14 C15 1.356(7) .
C14 H14 0.9300 .
C15 H15 0.9300 .
C16 C17 1.3900 .
C16 C21 1.3900 .
C16 N2 1.419(4) .
C17 C18 1.3900 .
C17 H17 0.9300 .
C18 C19 1.3900 .
C18 H18 0.9300 .
C19 C20 1.3900 .
C19 N3 1.418(4) .
C20 C21 1.3900 .
C20 H20 0.9300 .
C21 H21 0.9300 .
C22 C23 1.384(7) .
C22 C27 1.395(7) .
C22 N3 1.427(5) .
C23 C24 1.381(7) .
C23 H23 0.9300 .
C24 C25 1.389(7) .
C24 H24 0.9300 .
C25 C26 1.384(6) .
C25 N5 1.419(5) 1_545
C26 C27 1.367(6) .
C26 H26 0.9300 .
C27 H27 0.9300 .
C28 C33 1.386(5) .
C28 C29 1.394(6) .
C28 C34 1.486(6) .
C29 C30 1.372(6) .
C29 H29 0.9300 .
C30 C31 1.390(6) .
C30 C35 1.514(6) .
C31 C32 1.388(5) .
C31 H31 0.9300 .
C32 C33 1.396(6) .
C32 C36 1.492(6) .
C33 H33 0.9300 .
C34 O2 1.245(5) .
C34 O1 1.275(5) .
C35 O5 1.232(6) .
C35 O6 1.269(5) .
C36 O4 1.218(6) .
C36 O3 1.283(6) .
N1 Zn1 2.027(4) .
N4 Zn1 2.046(3) .
N5 C25 1.419(5) 1_565
N6 Zn2 2.020(4) .
O1 Zn1 1.930(3) .
O3 Zn2 2.030(3) 4_553
O6 Zn2 1.962(3) 2_753
O7 Zn1 1.908(4) 4_456
O7 Zn2 1.933(3) .
O7 H7A 0.9700 .
O1W H1X 0.8499 .
O1W H1Y 0.8498 .
O2W H2X 0.8500 .
O2W H2Y 0.8500 .
O3W H3X 0.8499 .
O3W H3Y 0.8499 .
O4W H4X 0.8499 .
O4W H4Y 0.8499 .
Zn1 O7 1.908(4) 4_554
Zn2 O6 1.962(3) 2_756
Zn2 O3 2.030(3) 4_457
